data_4026541
loop_
_publ_author_name
'Vladimir S. Yarmolchuk'
'Ivan L. Mukan'
'Oleksandr O. Grygorenko'
'Andrey A. Tolmachev'
'Svitlana V. Shishkina'
'Oleg V. Shishkin'
'Igor V. Komarov'

_publ_section_title
;
 An Entry into Hexahydro-2H-thieno[2,3-c]pyrrole 1,1-Dioxide Derivatives
;
_journal_name_full 'Journal of Organic Chemistry'
_journal_page_first 7010
_journal_page_last 7016
_journal_paper_doi 10.1021/jo200878t
_journal_volume 76
_journal_year 2011
_chemical_formula_sum 'C14 H19 N O3 S'
_chemical_formula_weight 281.36
_chemical_name_systematic
; 
 ? 
;
_space_group_IT_number 14
_symmetry_cell_setting monoclinic
_symmetry_space_group_name_Hall '-P 2yn'
_symmetry_space_group_name_H-M 'P 1 21/n 1'
_atom_sites_solution_hydrogens geom
_atom_sites_solution_primary direct
_atom_sites_solution_secondary difmap
_audit_creation_method SHELXL-97
_cell_angle_alpha 90.00
_cell_angle_beta 92.578(3)
_cell_angle_gamma 90.00
_cell_formula_units_Z 4
_cell_length_a 6.6298(2)
_cell_length_b 7.9932(2)
_cell_length_c 26.5748(8)
_cell_measurement_temperature 293(2)
_cell_volume 1406.86(7)
_computing_structure_refinement 'SHELXL-97 (Sheldrick, 1997)'
_computing_structure_solution 'SHELXS-97 (Sheldrick, 1990)'
_diffrn_ambient_temperature 293(2)
_diffrn_measured_fraction_theta_full 0.982
_diffrn_measured_fraction_theta_max 0.982
_diffrn_radiation_monochromator graphite
_diffrn_radiation_source 'fine-focus sealed tube'
_diffrn_radiation_type MoK\a
_diffrn_radiation_wavelength 0.71073
_diffrn_reflns_av_R_equivalents 0.0195
_diffrn_reflns_av_sigmaI/netI 0.0214
_diffrn_reflns_limit_h_max 9
_diffrn_reflns_limit_h_min -8
_diffrn_reflns_limit_k_max 11
_diffrn_reflns_limit_k_min -11
_diffrn_reflns_limit_l_max 37
_diffrn_reflns_limit_l_min -36
_diffrn_reflns_number 12825
_diffrn_reflns_theta_full 30.00
_diffrn_reflns_theta_max 30.00
_diffrn_reflns_theta_min 2.97
_exptl_absorpt_coefficient_mu 0.234
_exptl_absorpt_correction_T_max 0.9770
_exptl_absorpt_correction_T_min 0.9332
_exptl_crystal_density_diffrn 1.328
_exptl_crystal_F_000 600
_exptl_crystal_size_max 0.30
_exptl_crystal_size_mid 0.10
_exptl_crystal_size_min 0.10
_refine_diff_density_max 0.253
_refine_diff_density_min -0.323
_refine_diff_density_rms 0.041
_refine_ls_extinction_method none
_refine_ls_goodness_of_fit_ref 1.045
_refine_ls_hydrogen_treatment mixed
_refine_ls_matrix_type full
_refine_ls_number_parameters 248
_refine_ls_number_reflns 4027
_refine_ls_number_restraints 0
_refine_ls_restrained_S_all 1.045
_refine_ls_R_factor_all 0.0458
_refine_ls_R_factor_gt 0.0346
_refine_ls_shift/su_max 0.000
_refine_ls_shift/su_mean 0.000
_refine_ls_structure_factor_coef Fsqd
_refine_ls_weighting_details 'calc w=1/[\s^2^(Fo^2^)+(0.0623P)^2^+0.0000P] where P=(Fo^2^+2Fc^2^)/3'
_refine_ls_weighting_scheme calc
_refine_ls_wR_factor_gt 0.0943
_refine_ls_wR_factor_ref 0.1005
_reflns_number_gt 3229
_reflns_number_total 4027
_reflns_threshold_expression >2sigma(I)
_cod_data_source_file jo200878t_si_005.cif
_cod_data_source_block tolm109
_cod_database_code 4026541

loop_
_symmetry_equiv_pos_as_xyz
'x, y, z'
'-x+1/2, y+1/2, -z+1/2'
'-x, -y, -z'
'x-1/2, -y-1/2, z-1/2'

loop_
_atom_site_label
_atom_site_type_symbol
_atom_site_fract_x
_atom_site_fract_y
_atom_site_fract_z
_atom_site_U_iso_or_equiv
_atom_site_adp_type
_atom_site_occupancy
_atom_site_symmetry_multiplicity
_atom_site_calc_flag
S1 S 0.45874(4) 0.25182(3) 0.061817(9) 0.03262(9) Uani 1 1 d
N1 N 0.71681(13) 0.41409(12) 0.15337(3) 0.0338(2) Uani 1 1 d
O1 O 0.34164(13) 0.19606(13) 0.10307(3) 0.0481(2) Uani 1 1 d
O2 O 0.35939(13) 0.24871(11) 0.01242(3) 0.0447(2) Uani 1 1 d
O3 O 0.80137(12) 0.30461(12) -0.01241(3) 0.04132(19) Uani 1 1 d
C1 C 0.69071(16) 0.14083(14) 0.05968(4) 0.0355(2) Uani 1 1 d
H1B H 0.669(2) 0.043(2) 0.0399(6) 0.050(4) Uiso 1 1 d
H1A H 0.726(2) 0.1091(18) 0.0957(5) 0.046(3) Uiso 1 1 d
C2 C 0.83770(16) 0.27044(14) 0.03966(4) 0.0343(2) Uani 1 1 d
H2 H 0.970(2) 0.2342(16) 0.0463(5) 0.037(3) Uiso 1 1 d
C3 C 0.79788(16) 0.43506(14) 0.06697(4) 0.0349(2) Uani 1 1 d
H3 H 0.846(2) 0.5244(18) 0.0460(5) 0.044(4) Uiso 1 1 d
C4 C 0.88817(17) 0.44153(17) 0.12126(4) 0.0408(3) Uani 1 1 d
H4B H 0.996(2) 0.364(2) 0.1281(5) 0.052(4) Uiso 1 1 d
H4A H 0.945(3) 0.555(2) 0.1276(6) 0.066(5) Uiso 1 1 d
C5 C 0.55262(17) 0.50848(15) 0.12831(4) 0.0369(2) Uani 1 1 d
H5B H 0.4199(19) 0.4849(15) 0.1415(4) 0.034(3) Uiso 1 1 d
H5A H 0.574(2) 0.631(2) 0.1297(5) 0.045(3) Uiso 1 1 d
C6 C 0.56869(16) 0.45665(14) 0.07356(4) 0.0334(2) Uani 1 1 d
H6 H 0.508(2) 0.5285(19) 0.0470(5) 0.050(4) Uiso 1 1 d
C7 C 0.76363(19) 0.46380(18) 0.20542(4) 0.0413(3) Uani 1 1 d
H7B H 0.789(2) 0.591(2) 0.2075(6) 0.063(4) Uiso 1 1 d
H7A H 0.883(2) 0.413(2) 0.2160(5) 0.051(4) Uiso 1 1 d
C8 C 0.60222(17) 0.42112(14) 0.24163(4) 0.0351(2) Uani 1 1 d
C9 C 0.6074(2) 0.49918(16) 0.28877(4) 0.0426(3) Uani 1 1 d
H9 H 0.705(2) 0.581(2) 0.2975(6) 0.053(4) Uiso 1 1 d
C10 C 0.4602(2) 0.46680(19) 0.32267(5) 0.0516(3) Uani 1 1 d
H10 H 0.465(3) 0.536(3) 0.3547(8) 0.086(6) Uiso 1 1 d
C11 C 0.3062(2) 0.3562(2) 0.31053(5) 0.0533(3) Uani 1 1 d
H11 H 0.206(3) 0.339(2) 0.3340(7) 0.073(5) Uiso 1 1 d
C12 C 0.3012(2) 0.27519(18) 0.26441(5) 0.0475(3) Uani 1 1 d
H12 H 0.201(2) 0.197(2) 0.2536(6) 0.053(4) Uiso 1 1 d
C13 C 0.44841(18) 0.30797(16) 0.23006(4) 0.0394(2) Uani 1 1 d
H13 H 0.444(2) 0.2512(17) 0.1994(6) 0.048(4) Uiso 1 1 d
C14 C 0.8625(3) 0.1759(2) -0.04460(6) 0.0591(4) Uani 1 1 d
H14C H 0.854(4) 0.213(3) -0.0751(9) 0.094(7) Uiso 1 1 d
H14B H 0.777(4) 0.088(3) -0.0428(9) 0.110(8) Uiso 1 1 d
H14A H 1.023(4) 0.146(3) -0.0373(9) 0.114(7) Uiso 1 1 d

loop_
_atom_site_aniso_label
_atom_site_aniso_U_11
_atom_site_aniso_U_22
_atom_site_aniso_U_33
_atom_site_aniso_U_23
_atom_site_aniso_U_13
_atom_site_aniso_U_12
S1 0.02630(14) 0.03887(16) 0.03266(15) 0.00087(9) 0.00103(10) -0.00244(9)
N1 0.0295(4) 0.0408(5) 0.0310(4) -0.0047(3) 0.0015(3) -0.0007(3)
O1 0.0389(4) 0.0619(6) 0.0443(5) 0.0018(4) 0.0114(4) -0.0130(4)
O2 0.0381(4) 0.0547(6) 0.0403(5) -0.0008(3) -0.0079(4) -0.0034(4)
O3 0.0440(4) 0.0480(5) 0.0324(4) -0.0023(3) 0.0066(3) 0.0014(4)
C1 0.0363(5) 0.0329(5) 0.0371(6) 0.0011(4) 0.0002(4) 0.0025(4)
C2 0.0271(5) 0.0417(6) 0.0341(5) -0.0020(4) 0.0030(4) 0.0020(4)
C3 0.0332(5) 0.0372(6) 0.0348(5) -0.0022(4) 0.0064(4) -0.0068(4)
C4 0.0304(5) 0.0532(7) 0.0391(6) -0.0083(5) 0.0047(4) -0.0082(5)
C5 0.0382(6) 0.0368(6) 0.0359(5) -0.0034(4) 0.0044(4) 0.0061(4)
C6 0.0342(5) 0.0335(5) 0.0324(5) 0.0019(4) 0.0020(4) 0.0035(4)
C7 0.0379(6) 0.0538(7) 0.0321(5) -0.0074(5) 0.0005(4) -0.0076(5)
C8 0.0376(5) 0.0366(5) 0.0307(5) -0.0001(4) -0.0011(4) 0.0022(4)
C9 0.0499(7) 0.0440(6) 0.0334(6) -0.0034(4) -0.0023(5) -0.0058(5)
C10 0.0611(8) 0.0629(8) 0.0309(6) -0.0043(5) 0.0042(5) -0.0041(6)
C11 0.0523(7) 0.0702(9) 0.0378(7) 0.0056(6) 0.0085(5) -0.0071(6)
C12 0.0434(7) 0.0554(8) 0.0433(7) 0.0054(5) -0.0023(5) -0.0108(6)
C13 0.0427(6) 0.0409(6) 0.0343(6) -0.0034(4) -0.0019(4) -0.0017(5)
C14 0.0786(11) 0.0576(9) 0.0422(8) -0.0147(6) 0.0142(7) -0.0058(8)

loop_
_atom_type_symbol
_atom_type_description
_atom_type_scat_dispersion_real
_atom_type_scat_dispersion_imag
_atom_type_scat_source
C C 0.0033 0.0016 'International Tables Vol C Tables 4.2.6.8 and 6.1.1.4'
H H 0.0000 0.0000 'International Tables Vol C Tables 4.2.6.8 and 6.1.1.4'
N N 0.0061 0.0033 'International Tables Vol C Tables 4.2.6.8 and 6.1.1.4'
O O 0.0106 0.0060 'International Tables Vol C Tables 4.2.6.8 and 6.1.1.4'
S S 0.1246 0.1234 'International Tables Vol C Tables 4.2.6.8 and 6.1.1.4'

loop_
_geom_angle_atom_site_label_1
_geom_angle_atom_site_label_2
_geom_angle_atom_site_label_3
_geom_angle
O1 S1 O2 116.56(5)
O1 S1 C1 111.46(6)
O2 S1 C1 108.82(5)
O1 S1 C6 111.97(5)
O2 S1 C6 109.62(5)
C1 S1 C6 96.57(5)
C7 N1 C5 114.46(9)
C7 N1 C4 111.92(9)
C5 N1 C4 103.79(9)
C14 O3 C2 114.22(11)
C2 C1 S1 103.76(8)
O3 C2 C3 105.74(9)
O3 C2 C1 112.66(9)
C3 C2 C1 106.86(9)
C2 C3 C4 113.92(10)
C2 C3 C6 109.92(9)
C4 C3 C6 103.47(8)
N1 C4 C3 105.16(9)
N1 C5 C6 102.28(8)
C5 C6 C3 104.48(9)
C5 C6 S1 111.44(8)
C3 C6 S1 105.61(7)
N1 C7 C8 114.58(9)
C13 C8 C9 118.53(11)
C13 C8 C7 122.75(10)
C9 C8 C7 118.72(11)
C10 C9 C8 120.71(12)
C11 C10 C9 120.33(12)
C10 C11 C12 119.71(12)
C11 C12 C13 120.17(13)
C8 C13 C12 120.53(11)

loop_
_geom_bond_atom_site_label_1
_geom_bond_atom_site_label_2
_geom_bond_distance
S1 O1 1.4421(8)
S1 O2 1.4422(9)
S1 C1 1.7785(11)
S1 C6 1.8135(11)
N1 C7 1.4591(14)
N1 C5 1.4602(14)
N1 C4 1.4677(14)
O3 C14 1.4089(17)
O3 C2 1.4203(14)
C1 C2 1.5340(16)
C2 C3 1.5314(15)
C3 C4 1.5378(16)
C3 C6 1.5470(15)
C5 C6 1.5213(15)
C7 C8 1.5100(16)
C8 C13 1.3871(16)
C8 C9 1.3986(16)
C9 C10 1.3820(19)
C10 C11 1.377(2)
C11 C12 1.385(2)
C12 C13 1.3911(18)

loop_
_geom_torsion_atom_site_label_1
_geom_torsion_atom_site_label_2
_geom_torsion_atom_site_label_3
_geom_torsion_atom_site_label_4
_geom_torsion
O1 S1 C1 C2 -146.94(7)
O2 S1 C1 C2 83.15(8)
C6 S1 C1 C2 -30.19(8)
C14 O3 C2 C3 169.89(11)
C14 O3 C2 C1 -73.73(13)
S1 C1 C2 O3 -72.77(10)
S1 C1 C2 C3 42.94(10)
O3 C2 C3 C4 -162.55(8)
C1 C2 C3 C4 77.20(11)
O3 C2 C3 C6 81.87(10)
C1 C2 C3 C6 -38.38(12)
C7 N1 C4 C3 -163.42(10)
C5 N1 C4 C3 -39.48(11)
C2 C3 C4 N1 -102.80(11)
C6 C3 C4 N1 16.50(12)
C7 N1 C5 C6 168.58(9)
C4 N1 C5 C6 46.32(11)
N1 C5 C6 C3 -34.99(11)
N1 C5 C6 S1 78.58(9)
C2 C3 C6 C5 133.20(9)
C4 C3 C6 C5 11.17(11)
C2 C3 C6 S1 15.55(10)
C4 C3 C6 S1 -106.47(8)
O1 S1 C6 C5 12.42(9)
O2 S1 C6 C5 143.40(8)
C1 S1 C6 C5 -103.91(8)
O1 S1 C6 C3 125.29(7)
O2 S1 C6 C3 -103.74(8)
C1 S1 C6 C3 8.95(8)
C5 N1 C7 C8 68.75(14)
C4 N1 C7 C8 -173.53(10)
N1 C7 C8 C13 15.87(18)
N1 C7 C8 C9 -163.93(11)
C13 C8 C9 C10 -1.28(19)
C7 C8 C9 C10 178.52(13)
C8 C9 C10 C11 0.3(2)
C9 C10 C11 C12 1.0(2)
C10 C11 C12 C13 -1.4(2)
C9 C8 C13 C12 0.97(18)
C7 C8 C13 C12 -178.83(12)
C11 C12 C13 C8 0.3(2)
